data_4328145
loop_
_publ_author_name
'Jason A. Kopec'
'Sukesh Shekar'
'Seth N. Brown'

_publ_section_title
;
 Molybdenum(VI) Complexes of a 2,2'-Biphenyl-bridged Bis(amidophenoxide):
 Competition between Metal-Ligand and Metal-Amidophenoxide \p Bonding
;
_journal_name_full 'Inorganic Chemistry'
_journal_page_first 1239
_journal_page_last 1250
_journal_paper_doi 10.1021/ic201736h
_journal_volume 51
_journal_year 2012
_chemical_formula_moiety 'C96 H130 Mo2 N6 O4, 0.5 (C4 H10 O)'
_chemical_formula_sum 'C98 H135 Mo2 N6 O4.5'
_chemical_formula_weight 1661.00
_chemical_name_common '(tBuClip)Mo(\m-N)(\m-NH2)Mo(tBuClip) . 0.5 Et2O'
_chemical_name_systematic
; 
 (\m-Nitrido)(\m-amido)bis(4,4'-Di-tert-butylbiphenyl-2,2'-bis((2-oxy-
3,5-di-tert-butylphenyl)amido)dimolybdenum(VI) hemidiethylether solvate
;
_space_group_IT_number 2
_symmetry_cell_setting triclinic
_symmetry_space_group_name_Hall '-P 1'
_symmetry_space_group_name_H-M 'P -1'
_atom_sites_solution_hydrogens 'geom or difmap'
_atom_sites_solution_primary direct
_atom_sites_solution_secondary direct
_audit_creation_method SHELXL-97
_cell_angle_alpha 88.7516(8)
_cell_angle_beta 84.1354(8)
_cell_angle_gamma 75.3810(7)
_cell_formula_units_Z 2
_cell_length_a 14.7223(2)
_cell_length_b 15.4117(3)
_cell_length_c 21.2348(4)
_cell_measurement_reflns_used 9961
_cell_measurement_temperature 100(2)
_cell_measurement_theta_max 66.93
_cell_measurement_theta_min 3.12
_cell_volume 4637.66(14)
_computing_cell_refinement 'APEX2/SAINT (Bruker, 2004)'
_computing_data_collection 'APEX2 (Bruker, 2004)'
_computing_data_reduction 'SAINT/XPREP (Bruker, 2004; Sheldrick, 2003)'
_computing_molecular_graphics 'XP (Sheldrick, 1998)'
_computing_publication_material 'XCIF (Sheldrick, 2001)'
_computing_structure_refinement 'XL (Sheldrick, 2001)'
_computing_structure_solution 'XS (Sheldrick, 2001)'
_diffrn_ambient_temperature 100(2)
_diffrn_detector_area_resol_mean 8.33
_diffrn_measured_fraction_theta_full 0.944
_diffrn_measured_fraction_theta_max 0.944
_diffrn_measurement_device_type 'Bruker APEX-II CCD'
_diffrn_measurement_method '\f and \w scans'
_diffrn_radiation_monochromator graphite
_diffrn_radiation_source 'fine-focus sealed tube'
_diffrn_radiation_type CuK\a
_diffrn_radiation_wavelength 1.54178
_diffrn_reflns_av_R_equivalents 0.0275
_diffrn_reflns_av_sigmaI/netI 0.0316
_diffrn_reflns_limit_h_max 17
_diffrn_reflns_limit_h_min -17
_diffrn_reflns_limit_k_max 18
_diffrn_reflns_limit_k_min -18
_diffrn_reflns_limit_l_max 23
_diffrn_reflns_limit_l_min -25
_diffrn_reflns_number 44466
_diffrn_reflns_theta_full 67.16
_diffrn_reflns_theta_max 67.16
_diffrn_reflns_theta_min 2.09
_exptl_absorpt_coefficient_mu 2.609
_exptl_absorpt_correction_T_max 0.7623
_exptl_absorpt_correction_T_min 0.4707
_exptl_absorpt_correction_type multi-scan
_exptl_absorpt_process_details
;
Blessing, R. H. (1995) Acta Cryst. A51, 33-38.

Sheldrick, G.M. (2008) SADABS v2008/1. Bruker AXS Inc. 
Madison, WI USA.
;
_exptl_crystal_colour violet
_exptl_crystal_density_diffrn 1.189
_exptl_crystal_description 'thin tablet'
_exptl_crystal_F_000 1770
_exptl_crystal_recrystallization_method
;
 Crystals were grown by slow cooling of a diethyl ether solution.
;
_exptl_crystal_size_max 0.34
_exptl_crystal_size_mid 0.25
_exptl_crystal_size_min 0.11
_refine_diff_density_max 0.767
_refine_diff_density_min -0.525
_refine_diff_density_rms 0.062
_refine_ls_extinction_method none
_refine_ls_goodness_of_fit_ref 1.017
_refine_ls_hydrogen_treatment mixed
_refine_ls_matrix_type full
_refine_ls_number_parameters 1028
_refine_ls_number_reflns 15691
_refine_ls_number_restraints 0
_refine_ls_restrained_S_all 1.017
_refine_ls_R_factor_all 0.0438
_refine_ls_R_factor_gt 0.0352
_refine_ls_shift/su_max 0.004
_refine_ls_shift/su_mean 0.000
_refine_ls_structure_factor_coef Fsqd
_refine_ls_weighting_details 'calc w=1/[\s^2^(Fo^2^)+(0.0496P)^2^+4.5643P] where P=(Fo^2^+2Fc^2^)/3'
_refine_ls_weighting_scheme calc
_refine_ls_wR_factor_gt 0.0898
_refine_ls_wR_factor_ref 0.0953
_reflns_number_gt 13443
_reflns_number_total 15691
_reflns_threshold_expression >2sigma(I)
_cod_data_source_file ic201736h_si_002_1.cif
_cod_data_source_block ss20
_cod_original_formula_sum 'C98 H135 Mo2 N6 O4.50'
_cod_database_code 4328145

loop_
_symmetry_equiv_pos_as_xyz
'x, y, z'
'-x, -y, -z'

loop_
_atom_site_label
_atom_site_type_symbol
_atom_site_fract_x
_atom_site_fract_y
_atom_site_fract_z
_atom_site_U_iso_or_equiv
_atom_site_adp_type
_atom_site_occupancy
_atom_site_symmetry_multiplicity
_atom_site_calc_flag
_atom_site_refinement_flags
_atom_site_disorder_assembly
_atom_site_disorder_group
Mo1 Mo 0.317668(13) 1.003831(13) 0.221699(10) 0.01729(6) Uani 1 1 d . . .
Mo2 Mo 0.430161(13) 0.864026(13) 0.304467(9) 0.01636(6) Uani 1 1 d . . .
O1 O 0.33370(12) 1.12911(11) 0.22734(9) 0.0216(4) Uani 1 1 d . . .
O2 O 0.40016(12) 0.94602(12) 0.14678(8) 0.0224(4) Uani 1 1 d . . .
O3 O 0.57219(12) 0.82071(11) 0.28409(9) 0.0204(4) Uani 1 1 d . . .
O4 O 0.40608(12) 0.95591(11) 0.37219(8) 0.0199(4) Uani 1 1 d . . .
N1 N 0.20382(14) 1.07105(14) 0.27754(10) 0.0189(4) Uani 1 1 d . . .
N2 N 0.22806(15) 1.02344(14) 0.15286(11) 0.0218(5) Uani 1 1 d . . .
N3 N 0.45172(14) 0.74673(14) 0.25836(10) 0.0174(4) Uani 1 1 d . . .
N4 N 0.41511(14) 0.79227(14) 0.38433(10) 0.0191(4) Uani 1 1 d . . .
N5 N 0.31723(14) 0.90202(13) 0.26913(10) 0.0180(4) Uani 1 1 d . . .
N6 N 0.45581(15) 0.97729(14) 0.25360(11) 0.0177(4) Uani 1 1 d . . .
H6A H 0.496(2) 1.022(2) 0.2695(16) 0.039(9) Uiso 1 1 d . . .
H6B H 0.500(3) 0.967(2) 0.2262(17) 0.042(10) Uiso 1 1 d . . .
C11 C 0.18612(18) 1.16352(17) 0.28199(13) 0.0206(5) Uani 1 1 d . . .
C12 C 0.26434(18) 1.19304(17) 0.25643(12) 0.0205(5) Uani 1 1 d . . .
C13 C 0.26876(19) 1.28255(17) 0.26445(13) 0.0224(6) Uani 1 1 d . . .
C14 C 0.18928(19) 1.33859(18) 0.29616(13) 0.0262(6) Uani 1 1 d . . .
H14A H 0.1894 1.3995 0.3019 0.031 Uiso 1 1 calc R . .
C15 C 0.10812(19) 1.31112(18) 0.32054(14) 0.0267(6) Uani 1 1 d . . .
C16 C 0.10646(18) 1.22304(18) 0.31291(13) 0.0241(6) Uani 1 1 d . . .
H16A H 0.0524 1.2029 0.3283 0.029 Uiso 1 1 calc R . .
C17 C 0.3573(2) 1.31312(18) 0.24053(14) 0.0273(6) Uani 1 1 d . . .
C18 C 0.0264(2) 1.3806(2) 0.35613(16) 0.0361(7) Uani 1 1 d . . .
C21 C 0.05784(18) 1.04466(18) 0.24713(13) 0.0236(6) Uani 1 1 d . . .
C22 C 0.12580(17) 1.03004(17) 0.29038(13) 0.0212(6) Uani 1 1 d . . .
C23 C 0.12304(18) 0.97323(17) 0.34196(13) 0.0218(6) Uani 1 1 d . . .
H23A H 0.1706 0.9645 0.3702 0.026 Uiso 1 1 calc R . .
C24 C 0.05098(18) 0.92889(18) 0.35262(13) 0.0250(6) Uani 1 1 d . . .
C25 C -0.01852(19) 0.9460(2) 0.31037(14) 0.0292(6) Uani 1 1 d . . .
H25A H -0.0695 0.9184 0.3173 0.035 Uiso 1 1 calc R . .
C26 C -0.01501(19) 1.00202(19) 0.25895(14) 0.0284(6) Uani 1 1 d . . .
H26A H -0.0632 1.0116 0.2311 0.034 Uiso 1 1 calc R . .
C27 C 0.0464(2) 0.8638(2) 0.40780(15) 0.0303(7) Uani 1 1 d . . .
C31 C 0.06402(18) 1.10563(18) 0.19254(14) 0.0242(6) Uani 1 1 d . . .
C32 C 0.14541(18) 1.09665(18) 0.14982(13) 0.0238(6) Uani 1 1 d . . .
C33 C 0.14834(19) 1.16150(19) 0.10313(14) 0.0277(6) Uani 1 1 d . . .
H33A H 0.2044 1.1554 0.0753 0.033 Uiso 1 1 calc R . .
C34 C 0.0722(2) 1.2348(2) 0.09586(15) 0.0330(7) Uani 1 1 d . A .
C35 C -0.0088(2) 1.2416(2) 0.13775(15) 0.0332(7) Uani 1 1 d . . .
H35A H -0.0624 1.2902 0.1338 0.040 Uiso 1 1 calc R . .
C36 C -0.01225(19) 1.17891(19) 0.18481(15) 0.0303(7) Uani 1 1 d . . .
H36A H -0.0682 1.1858 0.2128 0.036 Uiso 1 1 calc R . .
C37 C 0.0796(2) 1.3060(2) 0.04484(19) 0.0503(10) Uani 1 1 d . . .
C41 C 0.26508(19) 0.97760(17) 0.09519(13) 0.0239(6) Uani 1 1 d . . .
C42 C 0.36109(19) 0.93461(17) 0.09393(12) 0.0226(6) Uani 1 1 d . . .
C43 C 0.4108(2) 0.88439(18) 0.04139(13) 0.0279(6) Uani 1 1 d . . .
C44 C 0.3589(2) 0.8791(2) -0.00890(14) 0.0340(7) Uani 1 1 d . . .
H44A H 0.3905 0.8457 -0.0453 0.041 Uiso 1 1 calc R . .
C45 C 0.2625(2) 0.9204(2) -0.00871(14) 0.0328(7) Uani 1 1 d . B .
C46 C 0.2152(2) 0.97039(19) 0.04419(14) 0.0290(6) Uani 1 1 d . . .
H46A H 0.1499 0.9991 0.0453 0.035 Uiso 1 1 calc R . .
C47 C 0.5164(2) 0.8371(2) 0.04099(14) 0.0353(7) Uani 1 1 d . . .
C48 C 0.2118(3) 0.9111(2) -0.06687(17) 0.0498(9) Uani 1 1 d . . .
C51 C 0.54211(17) 0.69222(17) 0.24841(12) 0.0187(5) Uani 1 1 d . . .
C52 C 0.60895(18) 0.73913(17) 0.25946(12) 0.0203(5) Uani 1 1 d . . .
C53 C 0.70636(18) 0.70000(18) 0.24292(13) 0.0224(6) Uani 1 1 d . . .
C54 C 0.72896(18) 0.61218(18) 0.22171(13) 0.0251(6) Uani 1 1 d . . .
H54A H 0.7938 0.5836 0.2114 0.030 Uiso 1 1 calc R . .
C55 C 0.66236(19) 0.56159(18) 0.21429(13) 0.0246(6) Uani 1 1 d . . .
C56 C 0.56772(18) 0.60326(17) 0.22706(13) 0.0224(6) Uani 1 1 d . . .
H56A H 0.5210 0.5722 0.2215 0.027 Uiso 1 1 calc R . .
C57 C 0.77937(19) 0.75405(19) 0.24743(14) 0.0260(6) Uani 1 1 d . . .
C58 C 0.6976(2) 0.4638(2) 0.19202(16) 0.0347(7) Uani 1 1 d . . .
C61 C 0.35444(18) 0.65583(16) 0.31148(12) 0.0200(5) Uani 1 1 d . . .
C62 C 0.37363(17) 0.70638(16) 0.25875(13) 0.0192(5) Uani 1 1 d . . .
C63 C 0.31763(18) 0.72214(17) 0.20894(13) 0.0214(5) Uani 1 1 d . . .
H63A H 0.3328 0.7574 0.1741 0.026 Uiso 1 1 calc R . .
C64 C 0.23901(18) 0.68653(18) 0.20964(13) 0.0236(6) Uani 1 1 d . . .
C65 C 0.21878(19) 0.63761(18) 0.26314(14) 0.0253(6) Uani 1 1 d . . .
H65A H 0.1648 0.6140 0.2655 0.030 Uiso 1 1 calc R . .
C66 C 0.27481(19) 0.62248(18) 0.31283(13) 0.0248(6) Uani 1 1 d . . .
H66A H 0.2586 0.5889 0.3483 0.030 Uiso 1 1 calc R . .
C67 C 0.1760(2) 0.7066(2) 0.15552(15) 0.0308(7) Uani 1 1 d . . .
C71 C 0.42341(18) 0.63377(17) 0.35950(12) 0.0201(5) Uani 1 1 d . . .
C72 C 0.45501(18) 0.69827(16) 0.39119(12) 0.0190(5) Uani 1 1 d . . .
C73 C 0.52995(18) 0.67047(17) 0.42841(12) 0.0205(5) Uani 1 1 d . . .
H73A H 0.5507 0.7148 0.4493 0.025 Uiso 1 1 calc R . .
C74 C 0.57578(18) 0.58040(17) 0.43636(12) 0.0218(6) Uani 1 1 d . . .
C75 C 0.54160(19) 0.51690(17) 0.40651(13) 0.0237(6) Uani 1 1 d . . .
H75A H 0.5692 0.4548 0.4121 0.028 Uiso 1 1 calc R . .
C76 C 0.46760(19) 0.54367(17) 0.36876(13) 0.0239(6) Uani 1 1 d . . .
H76A H 0.4464 0.4990 0.3486 0.029 Uiso 1 1 calc R . .
C77 C 0.66444(19) 0.55437(18) 0.47220(13) 0.0248(6) Uani 1 1 d . . .
C81 C 0.38427(17) 0.84265(17) 0.44069(12) 0.0182(5) Uani 1 1 d . . .
C82 C 0.37811(17) 0.93427(17) 0.43164(12) 0.0183(5) Uani 1 1 d . . .
C83 C 0.34520(17) 0.99662(17) 0.48113(13) 0.0203(5) Uani 1 1 d . . .
C84 C 0.31926(18) 0.96235(17) 0.53959(13) 0.0212(5) Uani 1 1 d . . .
H84A H 0.2956 1.0031 0.5738 0.025 Uiso 1 1 calc R . .
C85 C 0.32612(18) 0.87105(18) 0.55062(13) 0.0214(5) Uani 1 1 d . . .
C86 C 0.35891(17) 0.81114(17) 0.50029(13) 0.0208(5) Uani 1 1 d . . .
H86A H 0.3640 0.7489 0.5066 0.025 Uiso 1 1 calc R . .
C87 C 0.33863(18) 1.09674(17) 0.47026(13) 0.0210(5) Uani 1 1 d . . .
C88 C 0.2961(2) 0.83838(18) 0.61662(13) 0.0255(6) Uani 1 1 d . . .
C171 C 0.3823(3) 1.2935(2) 0.16985(15) 0.0430(8) Uani 1 1 d . . .
H17A H 0.4390 1.3135 0.1552 0.064 Uiso 1 1 calc R . .
H17B H 0.3297 1.3256 0.1466 0.064 Uiso 1 1 calc R . .
H17C H 0.3942 1.2289 0.1624 0.064 Uiso 1 1 calc R . .
C172 C 0.4394(2) 1.2621(2) 0.27737(18) 0.0416(8) Uani 1 1 d . . .
H17D H 0.4966 1.2813 0.2627 0.062 Uiso 1 1 calc R . .
H17E H 0.4505 1.1976 0.2702 0.062 Uiso 1 1 calc R . .
H17F H 0.4233 1.2752 0.3227 0.062 Uiso 1 1 calc R . .
C173 C 0.3445(2) 1.4132(2) 0.25118(17) 0.0409(8) Uani 1 1 d . . .
H17G H 0.4026 1.4300 0.2354 0.061 Uiso 1 1 calc R . .
H17H H 0.3304 1.4267 0.2965 0.061 Uiso 1 1 calc R . .
H17I H 0.2923 1.4472 0.2285 0.061 Uiso 1 1 calc R . .
C181 C -0.0064(2) 1.4614(2) 0.3129(2) 0.0519(10) Uani 1 1 d . . .
H18A H -0.0584 1.5057 0.3356 0.078 Uiso 1 1 calc R . .
H18B H -0.0278 1.4414 0.2749 0.078 Uiso 1 1 calc R . .
H18C H 0.0462 1.4886 0.3008 0.078 Uiso 1 1 calc R . .
C182 C -0.0580(2) 1.3417(2) 0.3758(2) 0.0495(9) Uani 1 1 d . . .
H18D H -0.1088 1.3878 0.3981 0.074 Uiso 1 1 calc R . .
H18E H -0.0389 1.2905 0.4040 0.074 Uiso 1 1 calc R . .
H18F H -0.0805 1.3219 0.3381 0.074 Uiso 1 1 calc R . .
C183 C 0.0598(3) 1.4117(3) 0.4156(2) 0.0612(11) Uani 1 1 d . . .
H18G H 0.0079 1.4563 0.4381 0.092 Uiso 1 1 calc R . .
H18H H 0.1127 1.4385 0.4035 0.092 Uiso 1 1 calc R . .
H18I H 0.0803 1.3602 0.4432 0.092 Uiso 1 1 calc R . .
C271 C -0.0413(2) 0.9039(2) 0.45401(17) 0.0457(9) Uani 1 1 d . . .
H27A H -0.0448 0.8626 0.4895 0.068 Uiso 1 1 calc R . .
H27B H -0.0982 0.9129 0.4318 0.068 Uiso 1 1 calc R . .
H27C H -0.0367 0.9615 0.4701 0.068 Uiso 1 1 calc R . .
C272 C 0.1349(2) 0.8452(2) 0.44299(16) 0.0390(8) Uani 1 1 d . . .
H27D H 0.1293 0.8034 0.4778 0.059 Uiso 1 1 calc R . .
H27E H 0.1417 0.9015 0.4601 0.059 Uiso 1 1 calc R . .
H27F H 0.1904 0.8187 0.4137 0.059 Uiso 1 1 calc R . .
C273 C 0.0372(2) 0.7741(2) 0.38255(17) 0.0394(8) Uani 1 1 d . . .
H27G H 0.0344 0.7325 0.4179 0.059 Uiso 1 1 calc R . .
H27H H 0.0920 0.7485 0.3524 0.059 Uiso 1 1 calc R . .
H27I H -0.0205 0.7840 0.3613 0.059 Uiso 1 1 calc R . .
C371 C 0.1523(5) 1.3520(5) 0.0561(4) 0.0603(18) Uani 0.575(4) 1 d P A 1
H37A H 0.2108 1.3076 0.0633 0.090 Uiso 0.575(4) 1 calc PR A 1
H37B H 0.1309 1.3908 0.0935 0.090 Uiso 0.575(4) 1 calc PR A 1
H37C H 0.1636 1.3884 0.0192 0.090 Uiso 0.575(4) 1 calc PR A 1
C372 C -0.0122(5) 1.3683(5) 0.0313(4) 0.0550(17) Uani 0.575(4) 1 d P A 1
H37D H -0.0607 1.3348 0.0323 0.082 Uiso 0.575(4) 1 calc PR A 1
H37E H -0.0049 1.3950 -0.0106 0.082 Uiso 0.575(4) 1 calc PR A 1
H37F H -0.0310 1.4158 0.0635 0.082 Uiso 0.575(4) 1 calc PR A 1
C373 C 0.1145(6) 1.2532(5) -0.0234(3) 0.0640(17) Uani 0.575(4) 1 d P A 1
H37G H 0.0678 1.2214 -0.0333 0.096 Uiso 0.575(4) 1 calc PR A 1
H37H H 0.1755 1.2100 -0.0206 0.096 Uiso 0.575(4) 1 calc PR A 1
H37I H 0.1210 1.2968 -0.0568 0.096 Uiso 0.575(4) 1 calc PR A 1
C374 C -0.0061(8) 1.3261(8) 0.0133(6) 0.0603(18) Uani 0.425(4) 1 d P A 2
H37J H -0.0606 1.3305 0.0448 0.090 Uiso 0.425(4) 1 calc PR A 2
H37K H -0.0032 1.2783 -0.0170 0.090 Uiso 0.425(4) 1 calc PR A 2
H37L H -0.0124 1.3833 -0.0091 0.090 Uiso 0.425(4) 1 calc PR A 2
C375 C 0.1686(6) 1.2931(7) 0.0108(5) 0.0550(17) Uani 0.425(4) 1 d P A 2
H37M H 0.2175 1.2775 0.0401 0.082 Uiso 0.425(4) 1 calc PR A 2
H37N H 0.1730 1.3484 -0.0116 0.082 Uiso 0.425(4) 1 calc PR A 2
H37O H 0.1777 1.2444 -0.0199 0.082 Uiso 0.425(4) 1 calc PR A 2
C376 C 0.0651(8) 1.4009(6) 0.0913(4) 0.0640(17) Uani 0.425(4) 1 d P A 2
H37P H 0.0026 1.4144 0.1152 0.096 Uiso 0.425(4) 1 calc PR A 2
H37Q H 0.0707 1.4518 0.0641 0.096 Uiso 0.425(4) 1 calc PR A 2
H37R H 0.1137 1.3901 0.1208 0.096 Uiso 0.425(4) 1 calc PR A 2
C471 C 0.5562(3) 0.7909(3) -0.02284(17) 0.0602(11) Uani 1 1 d . . .
H47A H 0.6234 0.7618 -0.0218 0.090 Uiso 1 1 calc R . .
H47B H 0.5483 0.8356 -0.0567 0.090 Uiso 1 1 calc R . .
H47C H 0.5223 0.7457 -0.0308 0.090 Uiso 1 1 calc R . .
C472 C 0.5743(2) 0.9040(2) 0.05237(16) 0.0415(8) Uani 1 1 d . . .
H47D H 0.6411 0.8722 0.0517 0.062 Uiso 1 1 calc R . .
H47E H 0.5523 0.9331 0.0937 0.062 Uiso 1 1 calc R . .
H47F H 0.5667 0.9495 0.0190 0.062 Uiso 1 1 calc R . .
C473 C 0.5286(2) 0.7654(2) 0.09290(16) 0.0408(8) Uani 1 1 d . . .
H47G H 0.5957 0.7351 0.0930 0.061 Uiso 1 1 calc R . .
H47H H 0.4934 0.7215 0.0847 0.061 Uiso 1 1 calc R . .
H47I H 0.5047 0.7939 0.1342 0.061 Uiso 1 1 calc R . .
C481 C 0.1130(4) 0.9501(5) -0.0601(3) 0.074(2) Uani 0.739(4) 1 d P B 1
H48A H 0.0863 0.9409 -0.0991 0.112 Uiso 0.739(4) 1 calc PR B 1
H48B H 0.1010 1.0145 -0.0518 0.112 Uiso 0.739(4) 1 calc PR B 1
H48C H 0.0834 0.9218 -0.0246 0.112 Uiso 0.739(4) 1 calc PR B 1
C482 C 0.2641(5) 0.9509(4) -0.1251(2) 0.0622(16) Uani 0.739(4) 1 d P B 1
H48D H 0.3317 0.9214 -0.1284 0.093 Uiso 0.739(4) 1 calc PR B 1
H48E H 0.2549 1.0155 -0.1189 0.093 Uiso 0.739(4) 1 calc PR B 1
H48F H 0.2381 0.9404 -0.1642 0.093 Uiso 0.739(4) 1 calc PR B 1
C483 C 0.2333(4) 0.8088(3) -0.0846(3) 0.0484(12) Uani 0.739(4) 1 d P B 1
H48G H 0.3009 0.7813 -0.0842 0.073 Uiso 0.739(4) 1 calc PR B 1
H48H H 0.2146 0.8027 -0.1269 0.073 Uiso 0.739(4) 1 calc PR B 1
H48I H 0.1977 0.7787 -0.0537 0.073 Uiso 0.739(4) 1 calc PR B 1
C484 C 0.2430(13) 0.8602(14) -0.1131(9) 0.074(2) Uani 0.261(4) 1 d P B 2
H48J H 0.1962 0.8701 -0.1439 0.112 Uiso 0.261(4) 1 calc PR B 2
H48K H 0.2559 0.7978 -0.0989 0.112 Uiso 0.261(4) 1 calc PR B 2
H48L H 0.3015 0.8727 -0.1329 0.112 Uiso 0.261(4) 1 calc PR B 2
C485 C 0.1027(13) 0.8857(12) -0.0350(7) 0.0622(16) Uani 0.261(4) 1 d P B 2
H48M H 0.0736 0.9262 0.0004 0.093 Uiso 0.261(4) 1 calc PR B 2
H48N H 0.1159 0.8235 -0.0202 0.093 Uiso 0.261(4) 1 calc PR B 2
H48O H 0.0596 0.8936 -0.0681 0.093 Uiso 0.261(4) 1 calc PR B 2
C486 C 0.1519(11) 1.0189(9) -0.0846(7) 0.0484(12) Uani 0.261(4) 1 d P B 2
H48P H 0.1432 1.0572 -0.0471 0.073 Uiso 0.261(4) 1 calc PR B 2
H48Q H 0.0902 1.0184 -0.0978 0.073 Uiso 0.261(4) 1 calc PR B 2
H48R H 0.1884 1.0424 -0.1191 0.073 Uiso 0.261(4) 1 calc PR B 2
C571 C 0.7755(2) 0.7870(2) 0.31525(15) 0.0340(7) Uani 1 1 d . . .
H57A H 0.8221 0.8220 0.3174 0.051 Uiso 1 1 calc R . .
H57B H 0.7895 0.7353 0.3436 0.051 Uiso 1 1 calc R . .
H57C H 0.7123 0.8246 0.3282 0.051 Uiso 1 1 calc R . .
C572 C 0.7575(2) 0.8351(2) 0.20297(16) 0.0365(7) Uani 1 1 d . . .
H57D H 0.8038 0.8704 0.2056 0.055 Uiso 1 1 calc R . .
H57E H 0.6941 0.8725 0.2156 0.055 Uiso 1 1 calc R . .
H57F H 0.7608 0.8140 0.1594 0.055 Uiso 1 1 calc R . .
C573 C 0.8798(2) 0.6986(2) 0.22756(17) 0.0397(8) Uani 1 1 d . . .
H57G H 0.9244 0.7357 0.2308 0.060 Uiso 1 1 calc R . .
H57H H 0.8841 0.6782 0.1837 0.060 Uiso 1 1 calc R . .
H57I H 0.8953 0.6466 0.2554 0.060 Uiso 1 1 calc R . .
C581 C 0.7646(2) 0.4103(2) 0.2378(2) 0.0483(9) Uani 1 1 d . . .
H58A H 0.7871 0.3479 0.2235 0.072 Uiso 1 1 calc R . .
H58B H 0.7311 0.4125 0.2803 0.072 Uiso 1 1 calc R . .
H58C H 0.8186 0.4365 0.2390 0.072 Uiso 1 1 calc R . .
C582 C 0.7488(3) 0.4604(2) 0.12530(18) 0.0521(10) Uani 1 1 d . . .
H58D H 0.7711 0.3979 0.1110 0.078 Uiso 1 1 calc R . .
H58E H 0.8028 0.4866 0.1259 0.078 Uiso 1 1 calc R . .
H58F H 0.7054 0.4944 0.0963 0.078 Uiso 1 1 calc R . .
C583 C 0.6162(2) 0.4185(2) 0.1904(2) 0.0491(10) Uani 1 1 d . . .
H58G H 0.6414 0.3564 0.1758 0.074 Uiso 1 1 calc R . .
H58H H 0.5719 0.4511 0.1615 0.074 Uiso 1 1 calc R . .
H58I H 0.5834 0.4190 0.2330 0.074 Uiso 1 1 calc R . .
C671 C 0.2338(3) 0.7126(3) 0.09176(17) 0.0554(10) Uani 1 1 d . . .
H67A H 0.1914 0.7260 0.0581 0.083 Uiso 1 1 calc R . .
H67B H 0.2802 0.6553 0.0827 0.083 Uiso 1 1 calc R . .
H67C H 0.2664 0.7604 0.0938 0.083 Uiso 1 1 calc R . .
C672 C 0.1045(3) 0.7974(2) 0.1698(2) 0.0501(10) Uani 1 1 d . . .
H67D H 0.0635 0.8124 0.1356 0.075 Uiso 1 1 calc R . .
H67E H 0.1384 0.8440 0.1732 0.075 Uiso 1 1 calc R . .
H67F H 0.0662 0.7935 0.2098 0.075 Uiso 1 1 calc R . .
C673 C 0.1228(2) 0.6336(2) 0.14953(16) 0.0368(7) Uani 1 1 d . . .
H67G H 0.0834 0.6481 0.1144 0.055 Uiso 1 1 calc R . .
H67H H 0.0829 0.6306 0.1889 0.055 Uiso 1 1 calc R . .
H67I H 0.1684 0.5755 0.1415 0.055 Uiso 1 1 calc R . .
C771 C 0.6938(2) 0.45341(19) 0.48520(15) 0.0305(6) Uani 1 1 d . . .
H77A H 0.7505 0.4396 0.5079 0.046 Uiso 1 1 calc R . .
H77B H 0.7073 0.4204 0.4450 0.046 Uiso 1 1 calc R . .
H77C H 0.6425 0.4356 0.5111 0.046 Uiso 1 1 calc R . .
C772 C 0.7450(2) 0.5805(2) 0.43016(15) 0.0312(7) Uani 1 1 d . . .
H77D H 0.8028 0.5645 0.4516 0.047 Uiso 1 1 calc R . .
H77E H 0.7278 0.6452 0.4224 0.047 Uiso 1 1 calc R . .
H77F H 0.7556 0.5483 0.3897 0.047 Uiso 1 1 calc R . .
C773 C 0.6478(2) 0.60522(18) 0.53523(13) 0.0268(6) Uani 1 1 d . . .
H77G H 0.7049 0.5878 0.5574 0.040 Uiso 1 1 calc R . .
H77H H 0.5951 0.5905 0.5615 0.040 Uiso 1 1 calc R . .
H77I H 0.6329 0.6699 0.5272 0.040 Uiso 1 1 calc R . .
C871 C 0.43575(19) 1.11073(18) 0.44548(14) 0.0262(6) Uani 1 1 d . . .
H87A H 0.4587 1.0768 0.4060 0.039 Uiso 1 1 calc R . .
H87B H 0.4803 1.0896 0.4771 0.039 Uiso 1 1 calc R . .
H87C H 0.4302 1.1746 0.4375 0.039 Uiso 1 1 calc R . .
C872 C 0.2678(2) 1.13298(18) 0.42189(14) 0.0265(6) Uani 1 1 d . . .
H87D H 0.2877 1.0987 0.3824 0.040 Uiso 1 1 calc R . .
H87E H 0.2653 1.1963 0.4136 0.040 Uiso 1 1 calc R . .
H87F H 0.2052 1.1271 0.4388 0.040 Uiso 1 1 calc R . .
C873 C 0.3055(2) 1.15125(18) 0.53133(14) 0.0300(6) Uani 1 1 d . . .
H87G H 0.3499 1.1291 0.5629 0.045 Uiso 1 1 calc R . .
H87H H 0.2427 1.1451 0.5476 0.045 Uiso 1 1 calc R . .
H87I H 0.3026 1.2146 0.5226 0.045 Uiso 1 1 calc R . .
C881 C 0.1930(3) 0.8347(3) 0.61924(18) 0.0640(13) Uani 1 1 d . . .
H88A H 0.1858 0.7953 0.5855 0.096 Uiso 1 1 calc R . .
H88B H 0.1531 0.8952 0.6134 0.096 Uiso 1 1 calc R . .
H88C H 0.1738 0.8114 0.6604 0.096 Uiso 1 1 calc R . .
C882 C 0.3554(3) 0.7445(2) 0.62913(15) 0.0507(10) Uani 1 1 d . . .
H88D H 0.3497 0.7035 0.5960 0.076 Uiso 1 1 calc R . .
H88E H 0.3331 0.7237 0.6704 0.076 Uiso 1 1 calc R . .
H88F H 0.4216 0.7457 0.6291 0.076 Uiso 1 1 calc R . .
C883 C 0.3069(4) 0.8991(3) 0.66908(16) 0.0616(12) Uani 1 1 d . . .
H88G H 0.2870 0.8759 0.7101 0.092 Uiso 1 1 calc R . .
H88H H 0.2676 0.9598 0.6631 0.092 Uiso 1 1 calc R . .
H88I H 0.3731 0.9010 0.6679 0.092 Uiso 1 1 calc R . .
O9 O 0.5454(4) 0.5021(4) 0.0051(3) 0.131(2) Uani 0.50 1 d P . .
C92 C 0.5918(7) 0.5248(6) -0.0564(4) 0.165(4) Uani 0.50 1 d P . .
H92A H 0.6010 0.4764 -0.0881 0.198 Uiso 0.50 1 calc PR . .
H92B H 0.5557 0.5818 -0.0737 0.198 Uiso 0.50 1 calc PR . .
C91 C 0.6839(10) 0.5331(8) -0.0361(6) 0.106(4) Uani 0.50 1 d P . .
H91A H 0.7233 0.5475 -0.0729 0.159 Uiso 0.50 1 calc PR . .
H91B H 0.7165 0.4763 -0.0178 0.159 Uiso 0.50 1 calc PR . .
H91C H 0.6721 0.5810 -0.0044 0.159 Uiso 0.50 1 calc PR . .
C93 C 0.5454(4) 0.5021(4) 0.0051(3) 0.131(2) Uani 0.50 1 d P . .
H93A H 0.5813 0.4436 0.0205 0.157 Uiso 0.50 1 calc PR . .
H93B H 0.5426 0.5485 0.0372 0.157 Uiso 0.50 1 calc PR . .
C94 C 0.5918(7) 0.5248(6) -0.0564(4) 0.165(4) Uani 0.50 1 d P . .
H94A H 0.6563 0.5277 -0.0509 0.247 Uiso 0.50 1 calc PR . .
H94B H 0.5561 0.5830 -0.0709 0.247 Uiso 0.50 1 calc PR . .
H94C H 0.5937 0.4785 -0.0878 0.247 Uiso 0.50 1 calc PR . .

loop_
_atom_site_aniso_label
_atom_site_aniso_U_11
_atom_site_aniso_U_22
_atom_site_aniso_U_33
_atom_site_aniso_U_23
_atom_site_aniso_U_13
_atom_site_aniso_U_12
Mo1 0.01588(10) 0.01530(11) 0.01999(11) -0.00264(8) -0.00233(8) -0.00218(8)
Mo2 0.01530(10) 0.01404(10) 0.01914(11) -0.00193(8) -0.00077(8) -0.00279(8)
O1 0.0207(9) 0.0149(9) 0.0281(10) -0.0028(7) 0.0008(8) -0.0034(7)
O2 0.0215(9) 0.0232(9) 0.0204(10) -0.0035(7) 0.0004(8) -0.0024(8)
O3 0.0161(8) 0.0179(9) 0.0274(10) -0.0041(7) -0.0016(7) -0.0042(7)
O4 0.0221(9) 0.0170(9) 0.0198(9) -0.0025(7) -0.0020(7) -0.0035(7)
N1 0.0187(10) 0.0195(11) 0.0177(11) -0.0028(8) -0.0025(9) -0.0029(9)
N2 0.0203(11) 0.0203(11) 0.0245(12) -0.0035(9) -0.0065(9) -0.0024(9)
N3 0.0168(10) 0.0171(11) 0.0176(11) -0.0029(8) 0.0001(8) -0.0036(8)
N4 0.0194(11) 0.0178(11) 0.0193(11) -0.0021(8) 0.0013(9) -0.0045(9)
N5 0.0155(10) 0.0133(10) 0.0249(12) -0.0006(8) -0.0024(9) -0.0027(8)
N6 0.0155(10) 0.0149(11) 0.0218(12) 0.0004(8) -0.0001(9) -0.0029(9)
C11 0.0208(13) 0.0187(13) 0.0221(14) -0.0023(10) -0.0082(11) -0.0020(10)
C12 0.0210(13) 0.0178(13) 0.0211(14) -0.0022(10) -0.0047(11) -0.0008(10)
C13 0.0252(14) 0.0203(13) 0.0218(14) -0.0004(10) -0.0069(11) -0.0043(11)
C14 0.0307(15) 0.0176(13) 0.0296(15) -0.0034(11) -0.0074(12) -0.0025(11)
C15 0.0229(14) 0.0228(14) 0.0309(16) -0.0042(11) -0.0055(12) 0.0022(11)
C16 0.0173(13) 0.0259(14) 0.0283(15) -0.0009(11) -0.0040(11) -0.0035(11)
C17 0.0309(15) 0.0210(14) 0.0308(16) -0.0026(11) -0.0010(12) -0.0088(12)
C18 0.0276(15) 0.0260(16) 0.050(2) -0.0104(14) 0.0021(14) 0.0007(13)
C21 0.0181(13) 0.0235(14) 0.0284(15) -0.0041(11) -0.0019(11) -0.0038(11)
C22 0.0136(12) 0.0201(13) 0.0283(15) -0.0066(11) 0.0012(11) -0.0019(10)
C23 0.0183(12) 0.0206(13) 0.0254(14) -0.0040(11) -0.0031(11) -0.0023(10)
C24 0.0197(13) 0.0266(15) 0.0277(15) -0.0028(11) 0.0001(11) -0.0046(11)
C25 0.0173(13) 0.0335(16) 0.0388(17) -0.0025(13) -0.0027(12) -0.0096(12)
C26 0.0191(13) 0.0325(16) 0.0342(17) -0.0011(12) -0.0080(12) -0.0057(12)
C27 0.0242(14) 0.0330(16) 0.0333(17) 0.0027(13) 0.0002(12) -0.0079(12)
C31 0.0190(13) 0.0253(14) 0.0298(15) -0.0026(11) -0.0094(11) -0.0051(11)
C32 0.0215(13) 0.0217(14) 0.0296(15) -0.0056(11) -0.0091(11) -0.0047(11)
C33 0.0228(14) 0.0289(15) 0.0325(16) 0.0008(12) -0.0087(12) -0.0061(12)
C34 0.0262(15) 0.0312(16) 0.0411(18) 0.0050(13) -0.0116(13) -0.0039(13)
C35 0.0214(14) 0.0311(16) 0.0445(19) 0.0039(14) -0.0112(13) 0.0009(12)
C36 0.0196(13) 0.0318(16) 0.0384(17) -0.0015(13) -0.0070(12) -0.0029(12)
C37 0.0350(18) 0.045(2) 0.067(3) 0.0278(19) -0.0114(17) -0.0025(16)
C41 0.0302(14) 0.0197(13) 0.0233(14) -0.0010(11) -0.0023(12) -0.0095(11)
C42 0.0301(14) 0.0208(13) 0.0180(13) 0.0001(10) -0.0033(11) -0.0081(11)
C43 0.0381(16) 0.0237(14) 0.0212(14) -0.0002(11) 0.0008(12) -0.0079(12)
C44 0.0517(19) 0.0302(16) 0.0201(15) -0.0051(12) 0.0001(14) -0.0111(14)
C45 0.0510(19) 0.0284(16) 0.0239(15) 0.0020(12) -0.0103(14) -0.0169(14)
C46 0.0337(15) 0.0261(15) 0.0301(16) 0.0015(12) -0.0116(13) -0.0098(12)
C47 0.0398(17) 0.0362(17) 0.0231(15) -0.0045(13) 0.0092(13) -0.0013(14)
C48 0.080(3) 0.045(2) 0.035(2) 0.0038(16) -0.0268(19) -0.028(2)
C51 0.0182(12) 0.0196(13) 0.0172(13) -0.0007(10) -0.0005(10) -0.0034(10)
C52 0.0209(13) 0.0187(13) 0.0203(13) 0.0004(10) -0.0005(10) -0.0037(10)
C53 0.0204(13) 0.0251(14) 0.0210(14) 0.0007(11) -0.0025(11) -0.0040(11)
C54 0.0178(13) 0.0269(15) 0.0274(15) -0.0015(11) 0.0002(11) -0.0007(11)
C55 0.0225(13) 0.0210(14) 0.0270(15) -0.0027(11) 0.0003(11) -0.0004(11)
C56 0.0214(13) 0.0219(14) 0.0248(14) -0.0009(11) -0.0021(11) -0.0070(11)
C57 0.0192(13) 0.0278(15) 0.0309(16) 0.0012(12) 0.0014(11) -0.0073(12)
C58 0.0252(15) 0.0260(16) 0.049(2) -0.0131(14) 0.0015(14) -0.0008(12)
C61 0.0215(13) 0.0136(12) 0.0235(14) -0.0054(10) 0.0017(11) -0.0032(10)
C62 0.0167(12) 0.0141(12) 0.0261(14) -0.0060(10) 0.0025(10) -0.0039(10)
C63 0.0218(13) 0.0171(13) 0.0235(14) -0.0040(10) 0.0004(11) -0.0023(10)
C64 0.0212(13) 0.0210(13) 0.0288(15) -0.0051(11) -0.0037(11) -0.0047(11)
C65 0.0219(13) 0.0231(14) 0.0336(16) -0.0039(11) -0.0009(12) -0.0114(11)
C66 0.0272(14) 0.0204(14) 0.0272(15) -0.0011(11) 0.0015(12) -0.0084(11)
C67 0.0279(15) 0.0376(17) 0.0326(17) -0.0001(13) -0.0096(13) -0.0162(13)
C71 0.0214(13) 0.0176(13) 0.0200(13) -0.0003(10) 0.0025(11) -0.0041(10)
C72 0.0204(12) 0.0157(12) 0.0183(13) 0.0002(10) 0.0035(10) -0.0019(10)
C73 0.0229(13) 0.0196(13) 0.0188(13) -0.0010(10) 0.0005(11) -0.0059(11)
C74 0.0208(13) 0.0217(14) 0.0211(14) -0.0006(10) 0.0017(11) -0.0033(11)
C75 0.0271(14) 0.0154(13) 0.0256(15) 0.0013(10) 0.0000(11) -0.0009(11)
C76 0.0282(14) 0.0189(13) 0.0248(14) -0.0042(11) 0.0007(12) -0.0074(11)
C77 0.0237(14) 0.0185(13) 0.0301(15) 0.0016(11) -0.0030(12) -0.0016(11)
C81 0.0149(11) 0.0197(13) 0.0197(13) -0.0034(10) -0.0008(10) -0.0036(10)
C82 0.0156(12) 0.0204(13) 0.0186(13) -0.0014(10) -0.0024(10) -0.0036(10)
C83 0.0177(12) 0.0202(13) 0.0235(14) -0.0030(10) -0.0034(11) -0.0049(10)
C84 0.0209(13) 0.0196(13) 0.0223(14) -0.0041(10) -0.0023(11) -0.0031(10)
C85 0.0198(13) 0.0240(14) 0.0209(14) -0.0007(11) -0.0030(11) -0.0058(11)
C86 0.0182(12) 0.0168(13) 0.0272(15) -0.0007(10) -0.0029(11) -0.0039(10)
C87 0.0240(13) 0.0174(13) 0.0221(14) -0.0029(10) -0.0041(11) -0.0053(11)
C88 0.0295(14) 0.0241(14) 0.0220(14) -0.0003(11) 0.0003(12) -0.0064(12)
C171 0.057(2) 0.0418(19) 0.0345(18) -0.0077(14) 0.0084(16) -0.0257(17)
C172 0.0296(16) 0.044(2) 0.056(2) 0.0052(16) -0.0079(15) -0.0171(15)
C173 0.0461(19) 0.0282(17) 0.051(2) -0.0089(14) 0.0073(16) -0.0182(15)
C181 0.0291(17) 0.0289(18) 0.089(3) -0.0005(18) 0.0030(18) 0.0060(14)
C182 0.0303(17) 0.0343(19) 0.075(3) -0.0075(17) 0.0135(17) 0.0022(15)
C183 0.050(2) 0.065(3) 0.060(3) -0.038(2) 0.008(2) -0.002(2)
C271 0.0386(18) 0.050(2) 0.045(2) 0.0015(16) 0.0109(16) -0.0115(16)
C272 0.0347(17) 0.049(2) 0.0382(18) 0.0154(15) -0.0096(14) -0.0174(15)
C273 0.0395(18) 0.0338(18) 0.048(2) 0.0047(15) -0.0078(15) -0.0129(14)
C371 0.049(3) 0.061(4) 0.073(4) 0.040(3) -0.013(3) -0.018(3)
C372 0.042(3) 0.050(4) 0.065(4) 0.036(3) -0.004(3) -0.001(3)
C373 0.080(4) 0.053(3) 0.045(3) 0.013(3) -0.001(3) 0.005(3)
C374 0.049(3) 0.061(4) 0.073(4) 0.040(3) -0.013(3) -0.018(3)
C375 0.042(3) 0.050(4) 0.065(4) 0.036(3) -0.004(3) -0.001(3)
C376 0.080(4) 0.053(3) 0.045(3) 0.013(3) -0.001(3) 0.005(3)
C471 0.057(2) 0.074(3) 0.034(2) -0.0169(19) 0.0102(18) 0.007(2)
C472 0.0301(16) 0.046(2) 0.0430(19) 0.0034(15) 0.0068(14) -0.0041(15)
C473 0.0370(17) 0.0331(17) 0.0427(19) 0.0011(14) 0.0066(15) 0.0047(14)
C481 0.060(3) 0.098(5) 0.053(3) -0.046(3) -0.034(3) 0.017(3)
C482 0.100(4) 0.066(3) 0.037(3) 0.015(2) -0.035(3) -0.042(3)
C483 0.061(3) 0.041(3) 0.049(3) -0.007(2) -0.027(2) -0.014(2)
C484 0.060(3) 0.098(5) 0.053(3) -0.046(3) -0.034(3) 0.017(3)
C485 0.100(4) 0.066(3) 0.037(3) 0.015(2) -0.035(3) -0.042(3)
C486 0.061(3) 0.041(3) 0.049(3) -0.007(2) -0.027(2) -0.014(2)
C571 0.0264(15) 0.0427(18) 0.0378(18) -0.0006(14) -0.0039(13) -0.0176(14)
C572 0.0311(16) 0.0388(18) 0.0422(19) 0.0099(14) -0.0025(14) -0.0150(14)
C573 0.0209(15) 0.0403(19) 0.058(2) -0.0020(16) 0.0005(14) -0.0095(13)
C581 0.0421(19) 0.0218(16) 0.077(3) -0.0028(16) -0.0122(18) 0.0024(14)
C582 0.050(2) 0.044(2) 0.056(2) -0.0257(17) 0.0116(18) -0.0047(17)
C583 0.0313(17) 0.0281(17) 0.086(3) -0.0254(17) -0.0005(18) -0.0033(14)
C671 0.053(2) 0.093(3) 0.034(2) 0.0051(19) -0.0162(17) -0.041(2)
C672 0.048(2) 0.0359(19) 0.071(3) 0.0070(18) -0.0322(19) -0.0092(16)
C673 0.0315(16) 0.0415(18) 0.0427(19) -0.0036(14) -0.0128(14) -0.0153(14)
C771 0.0281(15) 0.0244(15) 0.0360(17) 0.0016(12) -0.0059(13) -0.0004(12)
C772 0.0237(14) 0.0299(16) 0.0379(17) 0.0018(13) 0.0004(13) -0.0044(12)
C773 0.0279(14) 0.0235(14) 0.0290(15) 0.0020(11) -0.0054(12) -0.0055(12)
C871 0.0298(15) 0.0212(14) 0.0291(15) -0.0026(11) -0.0033(12) -0.0089(12)
C872 0.0290(14) 0.0190(14) 0.0310(16) -0.0011(11) -0.0064(12) -0.0038(11)
C873 0.0410(17) 0.0204(14) 0.0285(16) -0.0052(11) -0.0016(13) -0.0080(12)
C881 0.039(2) 0.115(4) 0.041(2) 0.033(2) -0.0013(17) -0.028(2)
C882 0.075(3) 0.0378(19) 0.0255(17) 0.0093(14) 0.0020(17) 0.0079(18)
C883 0.126(4) 0.047(2) 0.0212(17) -0.0018(15) 0.003(2) -0.043(2)
O9 0.164(6) 0.120(4) 0.123(4) 0.051(4) -0.037(5) -0.060(5)
C92 0.166(8) 0.152(8) 0.178(9) 0.100(7) -0.027(7) -0.046(6)
C91 0.120(11) 0.094(9) 0.102(10) 0.005(7) -0.022(8) -0.019(8)
C93 0.164(6) 0.120(4) 0.123(4) 0.051(4) -0.037(5) -0.060(5)
C94 0.166(8) 0.152(8) 0.178(9) 0.100(7) -0.027(7) -0.046(6)

loop_
_atom_type_symbol
_atom_type_description
_atom_type_scat_dispersion_real
_atom_type_scat_dispersion_imag
_atom_type_scat_source
C C 0.0181 0.0091 'International Tables Vol C Tables 4.2.6.8 and 6.1.1.4'
H H 0.0000 0.0000 'International Tables Vol C Tables 4.2.6.8 and 6.1.1.4'
N N 0.0311 0.0180 'International Tables Vol C Tables 4.2.6.8 and 6.1.1.4'
O O 0.0492 0.0322 'International Tables Vol C Tables 4.2.6.8 and 6.1.1.4'
Mo Mo -0.0483 2.7339 'International Tables Vol C Tables 4.2.6.8 and 6.1.1.4'

loop_
_geom_angle_atom_site_label_1
_geom_angle_atom_site_label_2
_geom_angle_atom_site_label_3
_geom_angle
_geom_angle_site_symmetry_1
N5 Mo1 O2 98.35(8) .
N5 Mo1 O1 142.45(9) .
O2 Mo1 O1 107.21(7) .
N5 Mo1 N1 89.22(9) .
O2 Mo1 N1 161.80(8) .
O1 Mo1 N1 74.95(8) .
N5 Mo1 N2 113.42(9) .
O2 Mo1 N2 77.18(8) .
O1 Mo1 N2 99.00(8) .
N1 Mo1 N2 84.63(9) .
N5 Mo1 N6 80.08(8) .
O2 Mo1 N6 77.39(8) .
O1 Mo1 N6 79.23(7) .
N1 Mo1 N6 120.40(9) .
N2 Mo1 N6 152.68(9) .
N5 Mo1 Mo2 35.27(6) .
O2 Mo1 Mo2 89.12(5) .
O1 Mo1 Mo2 116.94(5) .
N1 Mo1 Mo2 106.20(6) .
N2 Mo1 Mo2 143.97(6) .
N6 Mo1 Mo2 44.82(6) .
N5 Mo2 O4 98.30(8) .
N5 Mo2 N3 88.26(9) .
O4 Mo2 N3 162.71(8) .
N5 Mo2 N4 111.14(9) .
O4 Mo2 N4 77.14(8) .
N3 Mo2 N4 85.58(8) .
N5 Mo2 O3 143.94(8) .
O4 Mo2 O3 107.53(7) .
N3 Mo2 O3 74.47(8) .
N4 Mo2 O3 99.04(8) .
N5 Mo2 N6 80.62(8) .
O4 Mo2 N6 77.96(8) .
N3 Mo2 N6 119.04(8) .
N4 Mo2 N6 153.74(9) .
O3 Mo2 N6 80.66(8) .
N5 Mo2 Mo1 35.25(6) .
O4 Mo2 Mo1 88.47(5) .
N3 Mo2 Mo1 105.67(6) .
N4 Mo2 Mo1 141.37(6) .
O3 Mo2 Mo1 119.53(5) .
N6 Mo2 Mo1 45.38(6) .
C12 O1 Mo1 119.60(16) .
C42 O2 Mo1 119.21(16) .
C52 O3 Mo2 119.34(15) .
C82 O4 Mo2 118.94(15) .
C11 N1 C22 118.6(2) .
C11 N1 Mo1 118.80(17) .
C22 N1 Mo1 117.96(16) .
C41 N2 C32 115.9(2) .
C41 N2 Mo1 115.33(17) .
C32 N2 Mo1 126.04(17) .
C51 N3 C62 118.4(2) .
C51 N3 Mo2 119.29(17) .
C62 N3 Mo2 117.91(15) .
C81 N4 C72 116.7(2) .
C81 N4 Mo2 115.87(16) .
C72 N4 Mo2 125.35(16) .
Mo2 N5 Mo1 109.49(10) .
Mo2 N6 Mo1 89.79(8) .
Mo2 N6 H6A 125.0(17) .
Mo1 N6 H6A 131.7(17) .
Mo2 N6 H6B 116(3) .
Mo1 N6 H6B 116(3) .
H6A N6 H6B 80(3) .
N1 C11 C12 110.9(2) .
N1 C11 C16 127.5(2) .
C12 C11 C16 121.3(2) .
O1 C12 C11 114.4(2) .
O1 C12 C13 124.4(2) .
C11 C12 C13 121.1(2) .
C14 C13 C12 115.5(2) .
C14 C13 C17 123.4(2) .
C12 C13 C17 121.1(2) .
C13 C14 C15 124.4(3) .
C13 C14 H14A 117.8 .
C15 C14 H14A 117.8 .
C16 C15 C14 118.8(2) .
C16 C15 C18 122.9(3) .
C14 C15 C18 118.3(3) .
C15 C16 C11 118.8(3) .
C15 C16 H16A 120.6 .
C11 C16 H16A 120.6 .
C173 C17 C171 108.3(3) .
C173 C17 C13 112.0(2) .
C171 C17 C13 110.3(2) .
C173 C17 C172 107.8(3) .
C171 C17 C172 109.7(3) .
C13 C17 C172 108.6(2) .
C183 C18 C182 108.6(3) .
C183 C18 C181 109.6(3) .
C182 C18 C181 108.1(3) .
C183 C18 C15 109.4(3) .
C182 C18 C15 111.6(3) .
C181 C18 C15 109.5(3) .
C26 C21 C22 117.1(3) .
C26 C21 C31 122.9(2) .
C22 C21 C31 119.9(2) .
C23 C22 C21 121.9(2) .
C23 C22 N1 120.1(2) .
C21 C22 N1 117.8(2) .
C22 C23 C24 120.6(3) .
C22 C23 H23A 119.7 .
C24 C23 H23A 119.7 .
C25 C24 C23 117.2(3) .
C25 C24 C27 120.2(2) .
C23 C24 C27 122.5(3) .
C26 C25 C24 121.8(3) .
C26 C25 H25A 119.1 .
C24 C25 H25A 119.1 .
C25 C26 C21 121.2(3) .
C25 C26 H26A 119.4 .
C21 C26 H26A 119.4 .
C273 C27 C272 108.0(3) .
C273 C27 C24 109.6(3) .
C272 C27 C24 112.0(2) .
C273 C27 C271 108.6(3) .
C272 C27 C271 109.7(3) .
C24 C27 C271 108.9(2) .
C36 C31 C32 117.6(3) .
C36 C31 C21 119.0(3) .
C32 C31 C21 123.3(2) .
C33 C32 C31 119.6(2) .
C33 C32 N2 117.9(2) .
C31 C32 N2 122.5(2) .
C34 C33 C32 122.5(3) .
C34 C33 H33A 118.7 .
C32 C33 H33A 118.7 .
C33 C34 C35 117.1(3) .
C33 C34 C37 120.7(3) .
C35 C34 C37 122.2(3) .
C36 C35 C34 121.1(3) .
C36 C35 H35A 119.5 .
C34 C35 H35A 119.5 .
C35 C36 C31 122.1(3) .
C35 C36 H36A 119.0 .
C31 C36 H36A 119.0 .
C375 C37 C374 121.6(7) .
C371 C37 C372 113.6(5) .
C375 C37 C34 114.7(4) .
C374 C37 C34 108.1(5) .
C371 C37 C34 111.4(4) .
C372 C37 C34 115.3(4) .
C371 C37 C373 106.3(5) .
C372 C37 C373 101.6(5) .
C34 C37 C373 107.5(4) .
C375 C37 C376 105.9(7) .
C374 C37 C376 102.5(7) .
C34 C37 C376 101.2(4) .
C373 C37 C376 149.9(5) .
C46 C41 C42 120.6(3) .
C46 C41 N2 126.5(3) .
C42 C41 N2 112.8(2) .
O2 C42 C43 123.9(2) .
O2 C42 C41 114.4(2) .
C43 C42 C41 121.8(3) .
C44 C43 C42 116.1(3) .
C44 C43 C47 122.9(3) .
C42 C43 C47 121.0(3) .
C43 C44 C45 123.5(3) .
C43 C44 H44A 118.3 .
C45 C44 H44A 118.3 .
C46 C45 C44 119.0(3) .
C46 C45 C48 121.5(3) .
C44 C45 C48 119.5(3) .
C41 C46 C45 119.0(3) .
C41 C46 H46A 120.5 .
C45 C46 H46A 120.5 .
C472 C47 C471 107.3(3) .
C472 C47 C473 109.6(3) .
C471 C47 C473 108.4(3) .
C472 C47 C43 111.2(2) .
C471 C47 C43 111.3(3) .
C473 C47 C43 109.0(2) .
C484 C48 C481 116.4(8) .
C484 C48 C45 127.2(8) .
C481 C48 C45 114.9(4) .
C484 C48 C483 40.2(11) .
C481 C48 C483 110.5(4) .
C45 C48 C483 108.7(3) .
C481 C48 C482 112.4(5) .
C45 C48 C482 106.9(3) .
C483 C48 C482 102.7(4) .
C484 C48 C486 115.6(11) .
C481 C48 C486 51.5(6) .
C45 C48 C486 105.4(5) .
C484 C48 C485 106.3(12) .
C45 C48 C485 104.9(5) .
C486 C48 C485 90.9(8) .
N3 C51 C56 126.7(2) .
N3 C51 C52 110.9(2) .
C56 C51 C52 122.4(2) .
O3 C52 C51 114.3(2) .
O3 C52 C53 125.6(2) .
C51 C52 C53 120.1(2) .
C54 C53 C52 115.6(2) .
C54 C53 C57 123.5(2) .
C52 C53 C57 120.8(2) .
C53 C54 C55 124.8(2) .
C53 C54 H54A 117.6 .
C55 C54 H54A 117.6 .
C56 C55 C54 118.2(2) .
C56 C55 C58 122.5(3) .
C54 C55 C58 119.3(2) .
C55 C56 C51 118.6(2) .
C55 C56 H56A 120.7 .
C51 C56 H56A 120.7 .
C53 C57 C571 110.3(2) .
C53 C57 C572 108.7(2) .
C571 C57 C572 109.4(3) .
C53 C57 C573 112.0(2) .
C571 C57 C573 108.3(3) .
C572 C57 C573 108.1(2) .
C582 C58 C55 109.4(3) .
C582 C58 C581 110.0(3) .
C55 C58 C581 109.6(3) .
C582 C58 C583 108.5(3) .
C55 C58 C583 111.9(2) .
C581 C58 C583 107.4(3) .
C66 C61 C62 117.0(2) .
C66 C61 C71 123.7(2) .
C62 C61 C71 119.0(2) .
C63 C62 C61 122.3(2) .
C63 C62 N3 119.6(2) .
C61 C62 N3 118.0(2) .
C62 C63 C64 120.5(2) .
C62 C63 H63A 119.8 .
C64 C63 H63A 119.8 .
C65 C64 C63 117.0(3) .
C65 C64 C67 122.7(2) .
C63 C64 C67 120.1(2) .
C66 C65 C64 122.1(2) .
C66 C65 H65A 118.9 .
C64 C65 H65A 118.9 .
C65 C66 C61 120.9(3) .
C65 C66 H66A 119.5 .
C61 C66 H66A 119.5 .
C64 C67 C672 107.6(3) .
C64 C67 C673 111.4(2) .
C672 C67 C673 109.5(2) .
C64 C67 C671 111.4(2) .
C672 C67 C671 109.0(3) .
C673 C67 C671 107.9(3) .
C76 C71 C72 117.5(2) .
C76 C71 C61 118.1(2) .
C72 C71 C61 124.0(2) .
C73 C72 C71 119.5(2) .
C73 C72 N4 118.6(2) .
C71 C72 N4 121.8(2) .
C74 C73 C72 123.0(2) .
C74 C73 H73A 118.5 .
C72 C73 H73A 118.5 .
C73 C74 C75 116.9(2) .
C73 C74 C77 120.5(2) .
C75 C74 C77 122.4(2) .
C76 C75 C74 120.7(2) .
C76 C75 H75A 119.7 .
C74 C75 H75A 119.7 .
C75 C76 C71 122.3(3) .
C75 C76 H76A 118.8 .
C71 C76 H76A 118.8 .
C773 C77 C771 108.9(2) .
C773 C77 C772 109.3(2) .
C771 C77 C772 108.6(2) .
C773 C77 C74 110.6(2) .
C771 C77 C74 112.0(2) .
C772 C77 C74 107.3(2) .
C86 C81 C82 120.1(2) .
C86 C81 N4 127.3(2) .
C82 C81 N4 112.6(2) .
O4 C82 C83 124.0(2) .
O4 C82 C81 114.3(2) .
C83 C82 C81 121.7(2) .
C84 C83 C82 116.3(2) .
C84 C83 C87 122.8(2) .
C82 C83 C87 120.9(2) .
C83 C84 C85 123.6(2) .
C83 C84 H84A 118.2 .
C85 C84 H84A 118.2 .
C86 C85 C84 118.5(2) .
C86 C85 C88 121.0(2) .
C84 C85 C88 120.5(2) .
C85 C86 C81 119.9(2) .
C85 C86 H86A 120.1 .
C81 C86 H86A 120.1 .
C873 C87 C872 108.2(2) .
C873 C87 C83 111.8(2) .
C872 C87 C83 109.3(2) .
C873 C87 C871 107.6(2) .
C872 C87 C871 109.6(2) .
C83 C87 C871 110.3(2) .
C883 C88 C881 109.3(3) .
C883 C88 C882 107.6(3) .
C881 C88 C882 108.2(3) .
C883 C88 C85 112.2(2) .
C881 C88 C85 108.7(2) .
C882 C88 C85 110.8(2) .
C17 C171 H17A 109.5 .
C17 C171 H17B 109.5 .
H17A C171 H17B 109.5 .
C17 C171 H17C 109.5 .
H17A C171 H17C 109.5 .
H17B C171 H17C 109.5 .
C17 C172 H17D 109.5 .
C17 C172 H17E 109.5 .
H17D C172 H17E 109.5 .
C17 C172 H17F 109.5 .
H17D C172 H17F 109.5 .
H17E C172 H17F 109.5 .
C17 C173 H17G 109.5 .
C17 C173 H17H 109.5 .
H17G C173 H17H 109.5 .
C17 C173 H17I 109.5 .
H17G C173 H17I 109.5 .
H17H C173 H17I 109.5 .
C18 C181 H18A 109.5 .
C18 C181 H18B 109.5 .
H18A C181 H18B 109.5 .
C18 C181 H18C 109.5 .
H18A C181 H18C 109.5 .
H18B C181 H18C 109.5 .
C18 C182 H18D 109.5 .
C18 C182 H18E 109.5 .
H18D C182 H18E 109.5 .
C18 C182 H18F 109.5 .
H18D C182 H18F 109.5 .
H18E C182 H18F 109.5 .
C18 C183 H18G 109.5 .
C18 C183 H18H 109.5 .
H18G C183 H18H 109.5 .
C18 C183 H18I 109.5 .
H18G C183 H18I 109.5 .
H18H C183 H18I 109.5 .
C27 C271 H27A 109.5 .
C27 C271 H27B 109.5 .
H27A C271 H27B 109.5 .
C27 C271 H27C 109.5 .
H27A C271 H27C 109.5 .
H27B C271 H27C 109.5 .
C27 C272 H27D 109.5 .
C27 C272 H27E 109.5 .
H27D C272 H27E 109.5 .
C27 C272 H27F 109.5 .
H27D C272 H27F 109.5 .
H27E C272 H27F 109.5 .
C27 C273 H27G 109.5 .
C27 C273 H27H 109.5 .
H27G C273 H27H 109.5 .
C27 C273 H27I 109.5 .
H27G C273 H27I 109.5 .
H27H C273 H27I 109.5 .
C37 C371 H37A 109.5 .
C37 C371 H37B 109.5 .
H37A C371 H37B 109.5 .
C37 C371 H37C 109.5 .
H37A C371 H37C 109.5 .
H37B C371 H37C 109.5 .
C37 C372 H37D 109.5 .
C37 C372 H37E 109.5 .
H37D C372 H37E 109.5 .
C37 C372 H37F 109.5 .
H37D C372 H37F 109.5 .
H37E C372 H37F 109.5 .
C37 C373 H37G 109.5 .
C37 C373 H37H 109.5 .
H37G C373 H37H 109.5 .
C37 C373 H37I 109.5 .
H37G C373 H37I 109.5 .
H37H C373 H37I 109.5 .
C37 C374 H37J 109.5 .
C37 C374 H37K 109.5 .
H37J C374 H37K 109.5 .
C37 C374 H37L 109.5 .
H37J C374 H37L 109.5 .
H37K C374 H37L 109.5 .
C37 C375 H37M 109.5 .
C37 C375 H37N 109.5 .
H37M C375 H37N 109.5 .
C37 C375 H37O 109.5 .
H37M C375 H37O 109.5 .
H37N C375 H37O 109.5 .
C37 C376 H37P 109.5 .
C37 C376 H37Q 109.5 .
H37P C376 H37Q 109.5 .
C37 C376 H37R 109.5 .
H37P C376 H37R 109.5 .
H37Q C376 H37R 109.5 .
C47 C471 H47A 109.5 .
C47 C471 H47B 109.5 .
H47A C471 H47B 109.5 .
C47 C471 H47C 109.5 .
H47A C471 H47C 109.5 .
H47B C471 H47C 109.5 .
C47 C472 H47D 109.5 .
C47 C472 H47E 109.5 .
H47D C472 H47E 109.5 .
C47 C472 H47F 109.5 .
H47D C472 H47F 109.5 .
H47E C472 H47F 109.5 .
C47 C473 H47G 109.5 .
C47 C473 H47H 109.5 .
H47G C473 H47H 109.5 .
C47 C473 H47I 109.5 .
H47G C473 H47I 109.5 .
H47H C473 H47I 109.5 .
C48 C481 H48A 109.5 .
C48 C481 H48B 109.5 .
H48A C481 H48B 109.5 .
C48 C481 H48C 109.5 .
H48A C481 H48C 109.5 .
H48B C481 H48C 109.5 .
C48 C482 H48D 109.5 .
C48 C482 H48E 109.5 .
H48D C482 H48E 109.5 .
C48 C482 H48F 109.5 .
H48D C482 H48F 109.5 .
H48E C482 H48F 109.5 .
C48 C483 H48G 109.5 .
C48 C483 H48H 109.5 .
H48G C483 H48H 109.5 .
C48 C483 H48I 109.5 .
H48G C483 H48I 109.5 .
H48H C483 H48I 109.5 .
C48 C484 H48J 109.5 .
C48 C484 H48K 109.5 .
H48J C484 H48K 109.5 .
C48 C484 H48L 109.5 .
H48J C484 H48L 109.5 .
H48K C484 H48L 109.5 .
C48 C485 H48M 109.5 .
C48 C485 H48N 109.5 .
H48M C485 H48N 109.5 .
C48 C485 H48O 109.5 .
H48M C485 H48O 109.5 .
H48N C485 H48O 109.5 .
C48 C486 H48P 109.5 .
C48 C486 H48Q 109.5 .
H48P C486 H48Q 109.5 .
C48 C486 H48R 109.5 .
H48P C486 H48R 109.5 .
H48Q C486 H48R 109.5 .
C57 C571 H57A 109.5 .
C57 C571 H57B 109.5 .
H57A C571 H57B 109.5 .
C57 C571 H57C 109.5 .
H57A C571 H57C 109.5 .
H57B C571 H57C 109.5 .
C57 C572 H57D 109.5 .
C57 C572 H57E 109.5 .
H57D C572 H57E 109.5 .
C57 C572 H57F 109.5 .
H57D C572 H57F 109.5 .
H57E C572 H57F 109.5 .
C57 C573 H57G 109.5 .
C57 C573 H57H 109.5 .
H57G C573 H57H 109.5 .
C57 C573 H57I 109.5 .
H57G C573 H57I 109.5 .
H57H C573 H57I 109.5 .
C58 C581 H58A 109.5 .
C58 C581 H58B 109.5 .
H58A C581 H58B 109.5 .
C58 C581 H58C 109.5 .
H58A C581 H58C 109.5 .
H58B C581 H58C 109.5 .
C58 C582 H58D 109.5 .
C58 C582 H58E 109.5 .
H58D C582 H58E 109.5 .
C58 C582 H58F 109.5 .
H58D C582 H58F 109.5 .
H58E C582 H58F 109.5 .
C58 C583 H58G 109.5 .
C58 C583 H58H 109.5 .
H58G C583 H58H 109.5 .
C58 C583 H58I 109.5 .
H58G C583 H58I 109.5 .
H58H C583 H58I 109.5 .
C67 C671 H67A 109.5 .
C67 C671 H67B 109.5 .
H67A C671 H67B 109.5 .
C67 C671 H67C 109.5 .
H67A C671 H67C 109.5 .
H67B C671 H67C 109.5 .
C67 C672 H67D 109.5 .
C67 C672 H67E 109.5 .
H67D C672 H67E 109.5 .
C67 C672 H67F 109.5 .
H67D C672 H67F 109.5 .
H67E C672 H67F 109.5 .
C67 C673 H67G 109.5 .
C67 C673 H67H 109.5 .
H67G C673 H67H 109.5 .
C67 C673 H67I 109.5 .
H67G C673 H67I 109.5 .
H67H C673 H67I 109.5 .
C77 C771 H77A 109.5 .
C77 C771 H77B 109.5 .
H77A C771 H77B 109.5 .
C77 C771 H77C 109.5 .
H77A C771 H77C 109.5 .
H77B C771 H77C 109.5 .
C77 C772 H77D 109.5 .
C77 C772 H77E 109.5 .
H77D C772 H77E 109.5 .
C77 C772 H77F 109.5 .
H77D C772 H77F 109.5 .
H77E C772 H77F 109.5 .
C77 C773 H77G 109.5 .
C77 C773 H77H 109.5 .
H77G C773 H77H 109.5 .
C77 C773 H77I 109.5 .
H77G C773 H77I 109.5 .
H77H C773 H77I 109.5 .
C87 C871 H87A 109.5 .
C87 C871 H87B 109.5 .
H87A C871 H87B 109.5 .
C87 C871 H87C 109.5 .
H87A C871 H87C 109.5 .
H87B C871 H87C 109.5 .
C87 C872 H87D 109.5 .
C87 C872 H87E 109.5 .
H87D C872 H87E 109.5 .
C87 C872 H87F 109.5 .
H87D C872 H87F 109.5 .
H87E C872 H87F 109.5 .
C87 C873 H87G 109.5 .
C87 C873 H87H 109.5 .
H87G C873 H87H 109.5 .
C87 C873 H87I 109.5 .
H87G C873 H87I 109.5 .
H87H C873 H87I 109.5 .
C88 C881 H88A 109.5 .
C88 C881 H88B 109.5 .
H88A C881 H88B 109.5 .
C88 C881 H88C 109.5 .
H88A C881 H88C 109.5 .
H88B C881 H88C 109.5 .
C88 C882 H88D 109.5 .
C88 C882 H88E 109.5 .
H88D C882 H88E 109.5 .
C88 C882 H88F 109.5 .
H88D C882 H88F 109.5 .
H88E C882 H88F 109.5 .
C88 C883 H88G 109.5 .
C88 C883 H88H 109.5 .
H88G C883 H88H 109.5 .
C88 C883 H88I 109.5 .
H88G C883 H88I 109.5 .
H88H C883 H88I 109.5 .
C93 O9 C92 107.3(7) 2_665
C91 C92 O9 100.3(8) .
C91 C92 H92A 111.7 .
O9 C92 H92A 111.7 .
C91 C92 H92B 111.7 .
O9 C92 H92B 111.7 .
H92A C92 H92B 109.5 .
C92 C91 H91A 109.5 .
C92 C91 H91B 109.5 .
H91A C91 H91B 109.5 .
C92 C91 H91C 109.5 .
H91A C91 H91C 109.5 .
H91B C91 H91C 109.5 .

loop_
_geom_bond_atom_site_label_1
_geom_bond_atom_site_label_2
_geom_bond_distance
_geom_bond_site_symmetry_2
Mo1 N5 1.847(2) .
Mo1 O2 1.9800(17) .
Mo1 O1 2.0109(17) .
Mo1 N1 2.015(2) .
Mo1 N2 2.035(2) .
Mo1 N6 2.148(2) .
Mo1 Mo2 3.0171(3) .
Mo2 N5 1.848(2) .
Mo2 O4 1.9825(17) .
Mo2 N3 2.013(2) .
Mo2 N4 2.028(2) .
Mo2 O3 2.0318(17) .
Mo2 N6 2.127(2) .
O1 C12 1.336(3) .
O2 C42 1.346(3) .
O3 C52 1.332(3) .
O4 C82 1.349(3) .
N1 C11 1.386(3) .
N1 C22 1.445(3) .
N2 C41 1.415(3) .
N2 C32 1.441(3) .
N3 C51 1.381(3) .
N3 C62 1.438(3) .
N4 C81 1.412(3) .
N4 C72 1.430(3) .
N6 H6A 1.10(3) .
N6 H6B 0.81(4) .
C11 C12 1.398(4) .
C11 C16 1.405(4) .
C12 C13 1.412(4) .
C13 C14 1.387(4) .
C13 C17 1.531(4) .
C14 C15 1.412(4) .
C14 H14A 0.9500 .
C15 C16 1.377(4) .
C15 C18 1.538(4) .
C16 H16A 0.9500 .
C17 C173 1.525(4) .
C17 C171 1.526(4) .
C17 C172 1.542(4) .
C18 C183 1.528(5) .
C18 C182 1.529(4) .
C18 C181 1.537(5) .
C21 C26 1.392(4) .
C21 C22 1.400(4) .
C21 C31 1.486(4) .
C22 C23 1.391(4) .
C23 C24 1.398(4) .
C23 H23A 0.9500 .
C24 C25 1.401(4) .
C24 C27 1.534(4) .
C25 C26 1.382(4) .
C25 H25A 0.9500 .
C26 H26A 0.9500 .
C27 C273 1.535(4) .
C27 C272 1.530(4) .
C27 C271 1.541(4) .
C31 C36 1.397(4) .
C31 C32 1.406(4) .
C32 C33 1.398(4) .
C33 C34 1.395(4) .
C33 H33A 0.9500 .
C34 C35 1.395(4) .
C34 C37 1.541(4) .
C35 C36 1.381(4) .
C35 H35A 0.9500 .
C36 H36A 0.9500 .
C37 C375 1.400(9) .
C37 C374 1.450(12) .
C37 C371 1.465(8) .
C37 C372 1.498(8) .
C37 C373 1.647(8) .
C37 C376 1.738(11) .
C41 C46 1.390(4) .
C41 C42 1.399(4) .
C42 C43 1.402(4) .
C43 C44 1.390(4) .
C43 C47 1.540(4) .
C44 C45 1.400(5) .
C44 H44A 0.9500 .
C45 C46 1.396(4) .
C45 C48 1.534(5) .
C46 H46A 0.9500 .
C47 C472 1.533(5) .
C47 C471 1.535(4) .
C47 C473 1.534(4) .
C48 C484 1.245(15) .
C48 C481 1.421(7) .
C48 C483 1.574(6) .
C48 C482 1.585(6) .
C48 C486 1.727(14) .
C48 C485 1.809(18) .
C51 C56 1.399(4) .
C51 C52 1.400(4) .
C52 C53 1.419(4) .
C53 C54 1.384(4) .
C53 C57 1.528(4) .
C54 C55 1.420(4) .
C54 H54A 0.9500 .
C55 C56 1.381(4) .
C55 C58 1.534(4) .
C56 H56A 0.9500 .
C57 C571 1.528(4) .
C57 C572 1.537(4) .
C57 C573 1.532(4) .
C58 C582 1.531(5) .
C58 C581 1.533(5) .
C58 C583 1.535(4) .
C61 C66 1.392(4) .
C61 C62 1.396(4) .
C61 C71 1.486(4) .
C62 C63 1.387(4) .
C63 C64 1.399(4) .
C63 H63A 0.9500 .
C64 C65 1.398(4) .
C64 C67 1.528(4) .
C65 C66 1.385(4) .
C65 H65A 0.9500 .
C66 H66A 0.9500 .
C67 C672 1.538(5) .
C67 C673 1.538(4) .
C67 C671 1.538(5) .
C71 C76 1.396(4) .
C71 C72 1.409(4) .
C72 C73 1.397(4) .
C73 C74 1.397(4) .
C73 H73A 0.9500 .
C74 C75 1.398(4) .
C74 C77 1.539(4) .
C75 C76 1.392(4) .
C75 H75A 0.9500 .
C76 H76A 0.9500 .
C77 C773 1.532(4) .
C77 C771 1.533(4) .
C77 C772 1.540(4) .
C81 C86 1.395(4) .
C81 C82 1.402(4) .
C82 C83 1.403(4) .
C83 C84 1.394(4) .
C83 C87 1.535(3) .
C84 C85 1.401(4) .
C84 H84A 0.9500 .
C85 C86 1.393(4) .
C85 C88 1.539(4) .
C86 H86A 0.9500 .
C87 C873 1.529(4) .
C87 C872 1.534(4) .
C87 C871 1.538(4) .
C88 C883 1.516(4) .
C88 C881 1.528(4) .
C88 C882 1.524(4) .
C171 H17A 0.9800 .
C171 H17B 0.9800 .
C171 H17C 0.9800 .
C172 H17D 0.9800 .
C172 H17E 0.9800 .
C172 H17F 0.9800 .
C173 H17G 0.9800 .
C173 H17H 0.9800 .
C173 H17I 0.9800 .
C181 H18A 0.9800 .
C181 H18B 0.9800 .
C181 H18C 0.9800 .
C182 H18D 0.9800 .
C182 H18E 0.9800 .
C182 H18F 0.9800 .
C183 H18G 0.9800 .
C183 H18H 0.9800 .
C183 H18I 0.9800 .
C271 H27A 0.9800 .
C271 H27B 0.9800 .
C271 H27C 0.9800 .
C272 H27D 0.9800 .
C272 H27E 0.9800 .
C272 H27F 0.9800 .
C273 H27G 0.9800 .
C273 H27H 0.9800 .
C273 H27I 0.9800 .
C371 H37A 0.9800 .
C371 H37B 0.9800 .
C371 H37C 0.9800 .
C372 H37D 0.9800 .
C372 H37E 0.9800 .
C372 H37F 0.9800 .
C373 H37G 0.9800 .
C373 H37H 0.9800 .
C373 H37I 0.9800 .
C374 H37J 0.9800 .
C374 H37K 0.9800 .
C374 H37L 0.9800 .
C375 H37M 0.9800 .
C375 H37N 0.9800 .
C375 H37O 0.9800 .
C376 H37P 0.9800 .
C376 H37Q 0.9800 .
C376 H37R 0.9800 .
C471 H47A 0.9800 .
C471 H47B 0.9800 .
C471 H47C 0.9800 .
C472 H47D 0.9800 .
C472 H47E 0.9800 .
C472 H47F 0.9800 .
C473 H47G 0.9800 .
C473 H47H 0.9800 .
C473 H47I 0.9800 .
C481 H48A 0.9800 .
C481 H48B 0.9800 .
C481 H48C 0.9800 .
C482 H48D 0.9800 .
C482 H48E 0.9800 .
C482 H48F 0.9800 .
C483 H48G 0.9800 .
C483 H48H 0.9800 .
C483 H48I 0.9800 .
C484 H48J 0.9800 .
C484 H48K 0.9800 .
C484 H48L 0.9800 .
C485 H48M 0.9800 .
C485 H48N 0.9800 .
C485 H48O 0.9800 .
C486 H48P 0.9800 .
C486 H48Q 0.9800 .
C486 H48R 0.9800 .
C571 H57A 0.9800 .
C571 H57B 0.9800 .
C571 H57C 0.9800 .
C572 H57D 0.9800 .
C572 H57E 0.9800 .
C572 H57F 0.9800 .
C573 H57G 0.9800 .
C573 H57H 0.9800 .
C573 H57I 0.9800 .
C581 H58A 0.9800 .
C581 H58B 0.9800 .
C581 H58C 0.9800 .
C582 H58D 0.9800 .
C582 H58E 0.9800 .
C582 H58F 0.9800 .
C583 H58G 0.9800 .
C583 H58H 0.9800 .
C583 H58I 0.9800 .
C671 H67A 0.9800 .
C671 H67B 0.9800 .
C671 H67C 0.9800 .
C672 H67D 0.9800 .
C672 H67E 0.9800 .
C672 H67F 0.9800 .
C673 H67G 0.9800 .
C673 H67H 0.9800 .
C673 H67I 0.9800 .
C771 H77A 0.9800 .
C771 H77B 0.9800 .
C771 H77C 0.9800 .
C772 H77D 0.9800 .
C772 H77E 0.9800 .
C772 H77F 0.9800 .
C773 H77G 0.9800 .
C773 H77H 0.9800 .
C773 H77I 0.9800 .
C871 H87A 0.9800 .
C871 H87B 0.9800 .
C871 H87C 0.9800 .
C872 H87D 0.9800 .
C872 H87E 0.9800 .
C872 H87F 0.9800 .
C873 H87G 0.9800 .
C873 H87H 0.9800 .
C873 H87I 0.9800 .
C881 H88A 0.9800 .
C881 H88B 0.9800 .
C881 H88C 0.9800 .
C882 H88D 0.9800 .
C882 H88E 0.9800 .
C882 H88F 0.9800 .
C883 H88G 0.9800 .
C883 H88H 0.9800 .
C883 H88I 0.9800 .
O9 C93 1.393(11) 2_665
O9 C92 1.488(9) .
C92 C91 1.499(14) .
C92 H92A 0.9900 .
C92 H92B 0.9900 .
C91 H91A 0.9800 .
C91 H91B 0.9800 .
C91 H91C 0.9800 .
